data_7212809
loop_
_publ_author_name
'Adams, Christopher J.'
'Real, Jos\'e Antonio'
'Waddington, Rachel E.'

_publ_section_title
;
 The two-dimensional iron(ii)--thiocyanate--4,4&#x2032;-bipyridine
 coordination network
;
_journal_issue 11
_journal_name_full CrystEngComm
_journal_page_first 3547
_journal_paper_doi 10.1039/c0ce00149j
_journal_volume 12
_journal_year 2010
_chemical_formula_sum 'C30 H36 Fe N6 O2 S2'
_chemical_formula_weight 632.62
_chemical_name_systematic
;
?
;
_space_group_IT_number 13
_symmetry_cell_setting monoclinic
_symmetry_space_group_name_Hall '-P 2yc'
_symmetry_space_group_name_H-M 'P 1 2/c 1'
_atom_sites_solution_hydrogens geom
_atom_sites_solution_primary direct
_atom_sites_solution_secondary difmap
_audit_creation_method SHELXL-97
_cell_angle_alpha 90.00
_cell_angle_beta 106.602(5)
_cell_angle_gamma 90.00
_cell_formula_units_Z 2
_cell_length_a 11.5165(11)
_cell_length_b 11.4813(11)
_cell_length_c 13.1038(11)
_cell_measurement_reflns_used 2540
_cell_measurement_temperature 100(2)
_cell_measurement_theta_max 26.79
_cell_measurement_theta_min 2.40
_cell_volume 1660.4(3)
_computing_cell_refinement 'Bruker SMART'
_computing_data_collection 'Bruker SMART'
_computing_data_reduction 'Bruker SAINT'
_computing_molecular_graphics 'Bruker SHELXTL'
_computing_publication_material 'Bruker SHELXTL'
_computing_structure_refinement 'SHELXL-97 (Sheldrick, 1997)'
_computing_structure_solution 'SHELXS-97 (Sheldrick, 1990)'
_diffrn_ambient_temperature 100(2)
_diffrn_measured_fraction_theta_full 0.997
_diffrn_measured_fraction_theta_max 0.997
_diffrn_measurement_device_type 'CCD area detector'
_diffrn_measurement_method 'phi and omega scans'
_diffrn_radiation_monochromator graphite
_diffrn_radiation_source 'fine-focus sealed tube'
_diffrn_radiation_type MoK\a
_diffrn_radiation_wavelength 0.71073
_diffrn_reflns_av_R_equivalents 0.0476
_diffrn_reflns_av_sigmaI/netI 0.0471
_diffrn_reflns_limit_h_max 14
_diffrn_reflns_limit_h_min -14
_diffrn_reflns_limit_k_max 14
_diffrn_reflns_limit_k_min -13
_diffrn_reflns_limit_l_max 17
_diffrn_reflns_limit_l_min -16
_diffrn_reflns_number 14004
_diffrn_reflns_theta_full 27.53
_diffrn_reflns_theta_max 27.53
_diffrn_reflns_theta_min 2.40
_diffrn_standards_decay_% 0
_exptl_absorpt_coefficient_mu 0.615
_exptl_absorpt_correction_T_max 0.745
_exptl_absorpt_correction_T_min 0.665
_exptl_absorpt_correction_type multi-scan
_exptl_absorpt_process_details SADABS
_exptl_crystal_colour red
_exptl_crystal_density_diffrn 1.265
_exptl_crystal_density_meas ?
_exptl_crystal_density_method 'not measured'
_exptl_crystal_description plate
_exptl_crystal_F_000 664
_exptl_crystal_size_max 0.16
_exptl_crystal_size_mid 0.11
_exptl_crystal_size_min 0.08
_refine_diff_density_max 0.415
_refine_diff_density_min -0.296
_refine_diff_density_rms 0.067
_refine_ls_extinction_method none
_refine_ls_goodness_of_fit_ref 1.034
_refine_ls_hydrogen_treatment constr
_refine_ls_matrix_type full
_refine_ls_number_parameters 190
_refine_ls_number_reflns 3826
_refine_ls_number_restraints 0
_refine_ls_restrained_S_all 1.034
_refine_ls_R_factor_all 0.0584
_refine_ls_R_factor_gt 0.0396
_refine_ls_shift/su_max 0.000
_refine_ls_shift/su_mean 0.000
_refine_ls_structure_factor_coef Fsqd
_refine_ls_weighting_details 'calc w=1/[\s^2^(Fo^2^)+(0.0394P)^2^+1.1048P] where P=(Fo^2^+2Fc^2^)/3'
_refine_ls_weighting_scheme calc
_refine_ls_wR_factor_gt 0.0918
_refine_ls_wR_factor_ref 0.1001
_reflns_number_gt 2944
_reflns_number_total 3826
_reflns_threshold_expression >2sigma(I)
_cod_data_source_file c0ce00149j.txt
_cod_data_source_block 1-2Ether
_cod_depositor_comments
;
The following automatic conversions were performed:

'_symmetry_cell_setting' value 'Monoclinic' changed to 'monoclinic'
according to /home/saulius/struct/CIF-dictionaries/cif_core.dic
dictionary named 'cif_core.dic' version 2.4.2 from 2011-04-26.

Automatic conversion script
Id: cif_fix_values 1891 2012-01-12 08:04:46Z andrius 

The following automatic conversions were performed:

'_exptl_crystal_density_meas' value 'not measured' was changed to '?'
- the value is perceived as not measured.

Automatic conversion script
Id: cif_fix_values 3008 2015-01-20 13:52:24Z robertas 
;
_cod_original_sg_symbol_H-M P2/c
_cod_database_code 7212809

loop_
_symmetry_equiv_pos_as_xyz
'x, y, z'
'-x, y, -z+1/2'
'-x, -y, -z'
'x, -y, z-1/2'

loop_
_atom_site_label
_atom_site_type_symbol
_atom_site_fract_x
_atom_site_fract_y
_atom_site_fract_z
_atom_site_U_iso_or_equiv
_atom_site_adp_type
_atom_site_occupancy
_atom_site_symmetry_multiplicity
_atom_site_calc_flag
_atom_site_refinement_flags
Fe1 Fe 0.5000 0.28812(4) 0.7500 0.01239(12) Uani 1 2 d S
N1 N 0.44797(16) 0.28443(16) 0.58174(13) 0.0171(4) Uani 1 1 d .
C1 C 0.37466(19) 0.30923(18) 0.50260(16) 0.0168(4) Uani 1 1 d .
S1 S 0.27032(6) 0.34393(6) 0.39459(5) 0.03297(18) Uani 1 1 d .
N3 N 0.30720(15) 0.29081(15) 0.74877(13) 0.0152(4) Uani 1 1 d .
C3 C 0.2182(2) 0.2457(2) 0.66884(17) 0.0206(5) Uani 1 1 d .
H3A H 0.2396 0.2096 0.6115 0.025 Uiso 1 1 calc R
C4 C 0.0972(2) 0.2490(2) 0.66550(17) 0.0214(5) Uani 1 1 d .
H4A H 0.0373 0.2174 0.6064 0.026 Uiso 1 1 calc R
C5 C 0.06426(18) 0.29908(19) 0.74938(16) 0.0178(4) Uani 1 1 d .
C6 C 0.1554(2) 0.3459(2) 0.83224(18) 0.0229(5) Uani 1 1 d .
H6A H 0.1363 0.3807 0.8912 0.028 Uiso 1 1 calc R
C7 C 0.27441(19) 0.3416(2) 0.82866(17) 0.0201(5) Uani 1 1 d .
H7A H 0.3355 0.3762 0.8852 0.024 Uiso 1 1 calc R
N5 N 0.5000 0.0957(2) 0.7500 0.0160(5) Uani 1 2 d S
C13 C 0.4790(2) 0.03506(19) 0.83038(17) 0.0208(5) Uani 1 1 d .
H13A H 0.4632 0.0768 0.8876 0.025 Uiso 1 1 calc R
C14 C 0.4791(2) -0.08529(19) 0.83386(17) 0.0214(5) Uani 1 1 d .
H14A H 0.4651 -0.1248 0.8929 0.026 Uiso 1 1 calc R
C15 C 0.5000 -0.1478(3) 0.7500 0.0169(6) Uani 1 2 d S
N6 N 0.5000 -0.5199(2) 0.7500 0.0162(5) Uani 1 2 d S
C18 C 0.42575(19) -0.45885(19) 0.67039(17) 0.0184(4) Uani 1 1 d .
H18A H 0.3719 -0.5005 0.6136 0.022 Uiso 1 1 calc R
C19 C 0.42364(19) -0.33845(19) 0.66672(17) 0.0187(5) Uani 1 1 d .
H19A H 0.3707 -0.2989 0.6080 0.022 Uiso 1 1 calc R
C20 C 0.5000 -0.2764(3) 0.7500 0.0170(6) Uani 1 2 d S
O100 O 0.14127(18) 0.1860(2) 0.04695(15) 0.0452(5) Uani 1 1 d .
C101 C 0.0769(3) 0.3582(4) 0.1200(3) 0.0615(10) Uani 1 1 d .
H10A H 0.0520 0.3878 0.1807 0.092 Uiso 1 1 calc R
H10B H 0.0121 0.3720 0.0541 0.092 Uiso 1 1 calc R
H10C H 0.1506 0.3986 0.1164 0.092 Uiso 1 1 calc R
C102 C 0.1020(3) 0.2276(4) 0.1338(2) 0.0630(11) Uani 1 1 d .
H10D H 0.1653 0.2129 0.2017 0.076 Uiso 1 1 calc R
H10E H 0.0274 0.1861 0.1361 0.076 Uiso 1 1 calc R
C103 C 0.1709(3) 0.0663(3) 0.0544(3) 0.0518(8) Uani 1 1 d .
H10F H 0.0998 0.0199 0.0581 0.062 Uiso 1 1 calc R
H10G H 0.2377 0.0514 0.1198 0.062 Uiso 1 1 calc R
C104 C 0.2088(3) 0.0313(3) -0.0418(3) 0.0608(9) Uani 1 1 d .
H10H H 0.2369 -0.0497 -0.0341 0.091 Uiso 1 1 calc R
H10I H 0.2747 0.0821 -0.0485 0.091 Uiso 1 1 calc R
H10J H 0.1397 0.0386 -0.1057 0.091 Uiso 1 1 calc R

loop_
_atom_site_aniso_label
_atom_site_aniso_U_11
_atom_site_aniso_U_22
_atom_site_aniso_U_33
_atom_site_aniso_U_23
_atom_site_aniso_U_13
_atom_site_aniso_U_12
Fe1 0.0100(2) 0.0098(2) 0.0175(2) 0.000 0.00406(15) 0.000
N1 0.0161(9) 0.0148(9) 0.0208(9) -0.0007(7) 0.0058(7) 0.0000(8)
C1 0.0167(10) 0.0139(11) 0.0227(10) -0.0022(8) 0.0101(8) -0.0012(8)
S1 0.0262(3) 0.0444(4) 0.0234(3) 0.0049(3) -0.0008(2) 0.0080(3)
N3 0.0123(8) 0.0120(9) 0.0215(8) -0.0005(7) 0.0049(7) -0.0009(7)
C3 0.0157(11) 0.0256(13) 0.0216(10) -0.0059(9) 0.0071(8) -0.0035(9)
C4 0.0139(11) 0.0289(13) 0.0205(10) -0.0041(9) 0.0032(8) -0.0055(9)
C5 0.0137(11) 0.0176(11) 0.0222(10) 0.0022(9) 0.0050(8) 0.0014(9)
C6 0.0167(11) 0.0272(13) 0.0270(11) -0.0080(10) 0.0096(9) 0.0001(10)
C7 0.0122(10) 0.0231(12) 0.0242(11) -0.0083(9) 0.0040(8) -0.0025(9)
N5 0.0135(12) 0.0134(13) 0.0226(12) 0.000 0.0077(10) 0.000
C13 0.0288(12) 0.0142(11) 0.0227(10) -0.0017(9) 0.0129(9) -0.0023(10)
C14 0.0302(13) 0.0154(12) 0.0215(10) 0.0018(9) 0.0117(9) -0.0028(10)
C15 0.0160(15) 0.0106(15) 0.0233(15) 0.000 0.0044(12) 0.000
N6 0.0126(12) 0.0117(13) 0.0236(12) 0.000 0.0042(10) 0.000
C18 0.0152(10) 0.0142(11) 0.0238(10) -0.0020(8) 0.0022(8) 0.0001(9)
C19 0.0174(11) 0.0143(11) 0.0232(11) 0.0011(9) 0.0037(8) 0.0022(9)
C20 0.0175(15) 0.0115(15) 0.0236(15) 0.000 0.0085(12) 0.000
O100 0.0334(11) 0.0653(15) 0.0349(10) 0.0032(10) 0.0064(8) 0.0051(10)
C101 0.0391(18) 0.099(3) 0.0462(18) -0.0207(19) 0.0111(14) 0.0030(19)
C102 0.058(2) 0.098(3) 0.0333(16) -0.0118(18) 0.0133(15) -0.023(2)
C103 0.0362(17) 0.057(2) 0.0566(19) 0.0170(16) 0.0039(14) -0.0053(16)
C104 0.064(2) 0.051(2) 0.068(2) 0.0109(18) 0.0215(18) 0.0176(18)

loop_
_atom_type_symbol
_atom_type_description
_atom_type_scat_dispersion_real
_atom_type_scat_dispersion_imag
_atom_type_scat_source
C C 0.0033 0.0016 'International Tables Vol C Tables 4.2.6.8 and 6.1.1.4'
H H 0.0000 0.0000 'International Tables Vol C Tables 4.2.6.8 and 6.1.1.4'
Fe Fe 0.3463 0.8444 'International Tables Vol C Tables 4.2.6.8 and 6.1.1.4'
N N 0.0061 0.0033 'International Tables Vol C Tables 4.2.6.8 and 6.1.1.4'
O O 0.0106 0.0060 'International Tables Vol C Tables 4.2.6.8 and 6.1.1.4'
S S 0.1246 0.1234 'International Tables Vol C Tables 4.2.6.8 and 6.1.1.4'

loop_
_geom_angle_atom_site_label_1
_geom_angle_atom_site_label_2
_geom_angle_atom_site_label_3
_geom_angle
_geom_angle_site_symmetry_1
_geom_angle_site_symmetry_3
N1 Fe1 N1 177.71(10) 2_656 .
N1 Fe1 N6 91.15(5) 2_656 1_565
N1 Fe1 N6 91.15(5) . 1_565
N1 Fe1 N5 88.85(5) 2_656 .
N1 Fe1 N5 88.85(5) . .
N6 Fe1 N5 180.0 1_565 .
N1 Fe1 N3 90.45(6) 2_656 2_656
N1 Fe1 N3 89.58(6) . 2_656
N6 Fe1 N3 89.20(5) 1_565 2_656
N5 Fe1 N3 90.80(5) . 2_656
N1 Fe1 N3 89.58(6) 2_656 .
N1 Fe1 N3 90.45(6) . .
N6 Fe1 N3 89.20(5) 1_565 .
N5 Fe1 N3 90.80(5) . .
N3 Fe1 N3 178.40(9) 2_656 .
C1 N1 Fe1 146.87(16) . .
N1 C1 S1 178.5(2) . .
C3 N3 C7 116.99(18) . .
C3 N3 Fe1 122.69(14) . .
C7 N3 Fe1 120.30(13) . .
N3 C3 C4 123.5(2) . .
N3 C3 H3A 118.3 . .
C4 C3 H3A 118.3 . .
C3 C4 C5 119.2(2) . .
C3 C4 H4A 120.4 . .
C5 C4 H4A 120.4 . .
C6 C5 C4 117.72(19) . .
C6 C5 C5 121.7(2) . 2_556
C4 C5 C5 120.5(2) . 2_556
C5 C6 C7 119.7(2) . .
C5 C6 H6A 120.2 . .
C7 C6 H6A 120.2 . .
N3 C7 C6 122.86(19) . .
N3 C7 H7A 118.6 . .
C6 C7 H7A 118.6 . .
C13 N5 C13 117.4(3) . 2_656
C13 N5 Fe1 121.29(13) . .
C13 N5 Fe1 121.29(13) 2_656 .
N5 C13 C14 123.1(2) . .
N5 C13 H13A 118.4 . .
C14 C13 H13A 118.4 . .
C13 C14 C15 119.3(2) . .
C13 C14 H14A 120.4 . .
C15 C14 H14A 120.4 . .
C14 C15 C14 117.8(3) 2_656 .
C14 C15 C20 121.09(14) 2_656 .
C14 C15 C20 121.10(14) . .
C18 N6 C18 117.0(3) . 2_656
C18 N6 Fe1 121.48(13) . 1_545
C18 N6 Fe1 121.49(13) 2_656 1_545
N6 C18 C19 123.4(2) . .
N6 C18 H18A 118.3 . .
C19 C18 H18A 118.3 . .
C18 C19 C20 119.0(2) . .
C18 C19 H19A 120.5 . .
C20 C19 H19A 120.5 . .
C19 C20 C19 118.2(3) . 2_656
C19 C20 C15 120.92(14) . .
C19 C20 C15 120.92(14) 2_656 .
C103 O100 C102 113.4(3) . .
C102 C101 H10A 109.5 . .
C102 C101 H10B 109.5 . .
H10A C101 H10B 109.5 . .
C102 C101 H10C 109.5 . .
H10A C101 H10C 109.5 . .
H10B C101 H10C 109.5 . .
O100 C102 C101 109.1(3) . .
O100 C102 H10D 109.9 . .
C101 C102 H10D 109.9 . .
O100 C102 H10E 109.9 . .
C101 C102 H10E 109.9 . .
H10D C102 H10E 108.3 . .
O100 C103 C104 109.0(3) . .
O100 C103 H10F 109.9 . .
C104 C103 H10F 109.9 . .
O100 C103 H10G 109.9 . .
C104 C103 H10G 109.9 . .
H10F C103 H10G 108.3 . .
C103 C104 H10H 109.5 . .
C103 C104 H10I 109.5 . .
H10H C104 H10I 109.5 . .
C103 C104 H10J 109.5 . .
H10H C104 H10J 109.5 . .
H10I C104 H10J 109.5 . .

loop_
_geom_bond_atom_site_label_1
_geom_bond_atom_site_label_2
_geom_bond_distance
_geom_bond_site_symmetry_2
Fe1 N1 2.1136(17) 2_656
Fe1 N1 2.1136(17) .
Fe1 N6 2.204(3) 1_565
Fe1 N5 2.209(3) .
Fe1 N3 2.2160(17) 2_656
Fe1 N3 2.2161(17) .
N1 C1 1.170(3) .
C1 S1 1.623(2) .
N3 C3 1.342(3) .
N3 C7 1.344(3) .
C3 C4 1.383(3) .
C3 H3A 0.9500 .
C4 C5 1.386(3) .
C4 H4A 0.9500 .
C5 C6 1.385(3) .
C5 C5 1.485(4) 2_556
C6 C7 1.386(3) .
C6 H6A 0.9500 .
C7 H7A 0.9500 .
N5 C13 1.341(2) .
N5 C13 1.341(2) 2_656
C13 C14 1.383(3) .
C13 H13A 0.9500 .
C14 C15 1.390(3) .
C14 H14A 0.9500 .
C15 C14 1.390(3) 2_656
C15 C20 1.476(4) .
N6 C18 1.342(2) .
N6 C18 1.342(2) 2_656
N6 Fe1 2.204(2) 1_545
C18 C19 1.383(3) .
C18 H18A 0.9500 .
C19 C20 1.387(3) .
C19 H19A 0.9500 .
C20 C19 1.387(3) 2_656
O100 C103 1.413(4) .
O100 C102 1.423(4) .
C101 C102 1.528(5) .
C101 H10A 0.9800 .
C101 H10B 0.9800 .
C101 H10C 0.9800 .
C102 H10D 0.9900 .
C102 H10E 0.9900 .
C103 C104 1.502(5) .
C103 H10F 0.9900 .
C103 H10G 0.9900 .
C104 H10H 0.9800 .
C104 H10I 0.9800 .
C104 H10J 0.9800 .

loop_
_geom_torsion_atom_site_label_1
_geom_torsion_atom_site_label_2
_geom_torsion_atom_site_label_3
_geom_torsion_atom_site_label_4
_geom_torsion
_geom_torsion_site_symmetry_1
_geom_torsion_site_symmetry_4
N1 Fe1 N1 C1 118.4(3) 2_656 .
N6 Fe1 N1 C1 -61.6(3) 1_565 .
N5 Fe1 N1 C1 118.4(3) . .
N3 Fe1 N1 C1 -150.8(3) 2_656 .
N3 Fe1 N1 C1 27.6(3) . .
Fe1 N1 C1 S1 -20(8) . .
N1 Fe1 N3 C3 -150.98(17) 2_656 .
N1 Fe1 N3 C3 26.73(17) . .
N6 Fe1 N3 C3 117.87(17) 1_565 .
N5 Fe1 N3 C3 -62.13(17) . .
N3 Fe1 N3 C3 117.90(17) 2_656 .
N1 Fe1 N3 C7 30.82(17) 2_656 .
N1 Fe1 N3 C7 -151.47(17) . .
N6 Fe1 N3 C7 -60.33(16) 1_565 .
N5 Fe1 N3 C7 119.67(16) . .
N3 Fe1 N3 C7 -60.30(16) 2_656 .
C7 N3 C3 C4 -0.2(3) . .
Fe1 N3 C3 C4 -178.41(17) . .
N3 C3 C4 C5 -1.4(4) . .
C3 C4 C5 C6 1.3(3) . .
C3 C4 C5 C5 -177.11(18) . 2_556
C4 C5 C6 C7 0.2(3) . .
C5 C5 C6 C7 178.60(18) 2_556 .
C3 N3 C7 C6 1.8(3) . .
Fe1 N3 C7 C6 -179.93(18) . .
C5 C6 C7 N3 -1.8(4) . .
N1 Fe1 N5 C13 27.45(13) 2_656 .
N1 Fe1 N5 C13 -152.55(13) . .
N6 Fe1 N5 C13 -120(14) 1_565 .
N3 Fe1 N5 C13 117.88(12) 2_656 .
N3 Fe1 N5 C13 -62.11(12) . .
N1 Fe1 N5 C13 -152.55(13) 2_656 2_656
N1 Fe1 N5 C13 27.45(13) . 2_656
N6 Fe1 N5 C13 60(14) 1_565 2_656
N3 Fe1 N5 C13 -62.12(12) 2_656 2_656
N3 Fe1 N5 C13 117.88(12) . 2_656
C13 N5 C13 C14 0.52(17) 2_656 .
Fe1 N5 C13 C14 -179.48(17) . .
N5 C13 C14 C15 -1.0(3) . .
C13 C14 C15 C14 0.48(16) . 2_656
C13 C14 C15 C20 -179.52(16) . .
C18 N6 C18 C19 0.66(16) 2_656 .
Fe1 N6 C18 C19 -179.34(16) 1_545 .
N6 C18 C19 C20 -1.3(3) . .
C18 C19 C20 C19 0.60(14) . 2_656
C18 C19 C20 C15 -179.40(14) . .
C14 C15 C20 C19 -56.26(16) 2_656 .
C14 C15 C20 C19 123.73(15) . .
C14 C15 C20 C19 123.73(16) 2_656 2_656
C14 C15 C20 C19 -56.27(15) . 2_656
C103 O100 C102 C101 177.9(3) . .
C102 O100 C103 C104 179.0(3) . .
